data_1508686
loop_
_publ_author_name
'Zhou, Jing'
'Zhou, Ling'
'Yeung, Ying-Yeung'

_publ_section_title
;
 Multicomponent approach in the synthesis of 2,2,6-trisubstituted
 morpholine derivatives.
;
_journal_issue 20
_journal_name_full 'Organic letters'
_journal_page_first 5250
_journal_page_last 5253
_journal_paper_doi 10.1021/ol3024105
_journal_volume 14
_journal_year 2012
_chemical_formula_sum 'C17 H23 Cl N2 O5 S'
_chemical_formula_weight 402.88
_chemical_name_systematic
; 
 ? 
;
_space_group_IT_number 61
_symmetry_cell_setting orthorhombic
_symmetry_space_group_name_Hall '-P 2ac 2ab'
_symmetry_space_group_name_H-M 'P b c a'
_atom_sites_solution_hydrogens geom
_atom_sites_solution_primary direct
_atom_sites_solution_secondary difmap
_audit_creation_method SHELXL-97
_cell_angle_alpha 90.00
_cell_angle_beta 90.00
_cell_angle_gamma 90.00
_cell_formula_units_Z 8
_cell_length_a 11.4136(11)
_cell_length_b 11.5570(12)
_cell_length_c 28.331(3)
_cell_measurement_reflns_used 943
_cell_measurement_temperature 100(2)
_cell_measurement_theta_max 26.39
_cell_measurement_theta_min 2.89
_cell_volume 3737.1(7)
_computing_cell_refinement 'Bruker SMART'
_computing_data_collection 'Bruker SMART'
_computing_data_reduction 'Bruker SAINT'
_computing_molecular_graphics 'Bruker SHELXTL'
_computing_publication_material 'Bruker SHELXTL'
_computing_structure_refinement 'SHELXL-97 (Sheldrick, 1997)'
_computing_structure_solution 'SHELXS-97 (Sheldrick, 1990)'
_diffrn_ambient_temperature 100(2)
_diffrn_measured_fraction_theta_full 1.000
_diffrn_measured_fraction_theta_max 1.000
_diffrn_measurement_device_type 'CCD area detector'
_diffrn_measurement_method 'phi and omega scans'
_diffrn_radiation_monochromator graphite
_diffrn_radiation_source 'fine-focus sealed tube'
_diffrn_radiation_type MoK\a
_diffrn_radiation_wavelength 0.71073
_diffrn_reflns_av_R_equivalents 0.0457
_diffrn_reflns_av_sigmaI/netI 0.0334
_diffrn_reflns_limit_h_max 14
_diffrn_reflns_limit_h_min -13
_diffrn_reflns_limit_k_max 14
_diffrn_reflns_limit_k_min -14
_diffrn_reflns_limit_l_max 32
_diffrn_reflns_limit_l_min -36
_diffrn_reflns_number 24935
_diffrn_reflns_theta_full 27.49
_diffrn_reflns_theta_max 27.49
_diffrn_reflns_theta_min 2.29
_exptl_absorpt_coefficient_mu 0.347
_exptl_absorpt_correction_T_max 0.9466
_exptl_absorpt_correction_T_min 0.8566
_exptl_absorpt_correction_type multi-scan
_exptl_absorpt_process_details 'Sadabs, (Sheldrick 2001)'
_exptl_crystal_colour Colourless
_exptl_crystal_density_diffrn 1.432
_exptl_crystal_density_meas ?
_exptl_crystal_density_method 'not measured'
_exptl_crystal_description Block
_exptl_crystal_F_000 1696
_exptl_crystal_size_max 0.46
_exptl_crystal_size_mid 0.26
_exptl_crystal_size_min 0.16
_refine_diff_density_max 0.582
_refine_diff_density_min -0.279
_refine_diff_density_rms 0.071
_refine_ls_extinction_method none
_refine_ls_goodness_of_fit_ref 1.034
_refine_ls_hydrogen_treatment constr
_refine_ls_matrix_type full
_refine_ls_number_parameters 235
_refine_ls_number_reflns 4284
_refine_ls_number_restraints 0
_refine_ls_restrained_S_all 1.034
_refine_ls_R_factor_all 0.0503
_refine_ls_R_factor_gt 0.0418
_refine_ls_shift/su_max 0.001
_refine_ls_shift/su_mean 0.000
_refine_ls_structure_factor_coef Fsqd
_refine_ls_weighting_details 'calc w=1/[\s^2^(Fo^2^)+(0.0565P)^2^+1.9842P] where P=(Fo^2^+2Fc^2^)/3'
_refine_ls_weighting_scheme calc
_refine_ls_wR_factor_gt 0.1005
_refine_ls_wR_factor_ref 0.1052
_reflns_number_gt 3664
_reflns_number_total 4284
_reflns_threshold_expression >2sigma(I)
_cod_data_source_file ol3024105_si_003.cif
_cod_data_source_block a711
_cod_depositor_comments
;
The following automatic conversions were performed:

'_symmetry_cell_setting' value 'Orthorhombic' changed to
'orthorhombic' according to
/home/saulius/struct/CIF-dictionaries/cif_core.dic dictionary named
'cif_core.dic' version 2.4.2 from
2011-04-26.

'_exptl_absorpt_correction_type' value 'Multi-scan'
changed to 'multi-scan' according to
/home/saulius/struct/CIF-dictionaries/cif_core.dic dictionary named
'cif_core.dic' version 2.4.2 from 2011-04-26.

Automatic conversion script
Id: cif_fix_values 1891 2012-01-12 08:04:46Z andrius 

The following automatic conversions were performed:

'_exptl_crystal_density_meas' value 'Not Measured' was changed to '?'
- the value is perceived as not measured.

Automatic conversion script
Id: cif_fix_values 3008 2015-01-20 13:52:24Z robertas 
;
_cod_original_cell_volume 3737.0(7)
_cod_original_sg_symbol_H-M Pbca
_cod_database_code 1508686

loop_
_symmetry_equiv_pos_as_xyz
'x, y, z'
'-x+1/2, -y, z+1/2'
'-x, y+1/2, -z+1/2'
'x+1/2, -y+1/2, -z'
'-x, -y, -z'
'x-1/2, y, -z-1/2'
'x, -y-1/2, z-1/2'
'-x-1/2, y-1/2, z'

loop_
_atom_site_label
_atom_site_type_symbol
_atom_site_fract_x
_atom_site_fract_y
_atom_site_fract_z
_atom_site_U_iso_or_equiv
_atom_site_adp_type
_atom_site_occupancy
_atom_site_symmetry_multiplicity
_atom_site_calc_flag
_atom_site_refinement_flags
Cl1 Cl 0.68459(4) 1.02199(4) 0.349216(16) 0.02259(13) Uani 1 1 d .
S1 S 0.16220(4) 0.87773(4) 0.429753(15) 0.01497(12) Uani 1 1 d .
O1 O 0.43071(10) 0.98218(10) 0.32702(4) 0.0142(2) Uani 1 1 d .
O2 O 0.08640(11) 0.79556(11) 0.40750(5) 0.0208(3) Uani 1 1 d .
O3 O 0.22050(11) 0.84952(11) 0.47291(4) 0.0201(3) Uani 1 1 d .
O4 O -0.20272(13) 1.32308(13) 0.44139(5) 0.0308(3) Uani 1 1 d .
O5 O -0.06989(13) 1.38320(12) 0.49017(5) 0.0318(3) Uani 1 1 d .
N1 N 0.26404(12) 0.91036(12) 0.39166(5) 0.0146(3) Uani 1 1 d .
N2 N -0.10974(14) 1.31135(13) 0.46252(6) 0.0231(4) Uani 1 1 d .
C1 C 0.55987(14) 1.05156(15) 0.38562(6) 0.0164(3) Uani 1 1 d .
H1A H 0.5823 1.0459 0.4193 0.020 Uiso 1 1 calc R
H1B H 0.5317 1.1312 0.3796 0.020 Uiso 1 1 calc R
C2 C 0.46306(14) 0.96602(15) 0.37508(6) 0.0144(3) Uani 1 1 d .
H2 H 0.4925 0.8853 0.3798 0.017 Uiso 1 1 calc R
C3 C 0.35875(14) 0.98794(15) 0.40738(6) 0.0153(3) Uani 1 1 d .
H3A H 0.3799 0.9712 0.4406 0.018 Uiso 1 1 calc R
H3B H 0.3335 1.0697 0.4051 0.018 Uiso 1 1 calc R
C4 C 0.22991(14) 0.93007(15) 0.34214(6) 0.0159(3) Uani 1 1 d .
H4A H 0.2018 1.0105 0.3381 0.019 Uiso 1 1 calc R
H4B H 0.1657 0.8768 0.3333 0.019 Uiso 1 1 calc R
C5 C 0.33653(14) 0.90877(14) 0.31067(6) 0.0141(3) Uani 1 1 d .
C6 C 0.31037(15) 0.95415(15) 0.26115(6) 0.0163(3) Uani 1 1 d .
H6A H 0.2961 1.0385 0.2633 0.020 Uiso 1 1 calc R
H6B H 0.2370 0.9177 0.2499 0.020 Uiso 1 1 calc R
C7 C 0.40596(15) 0.93310(15) 0.22412(6) 0.0171(3) Uani 1 1 d .
H7A H 0.4827 0.9552 0.2377 0.021 Uiso 1 1 calc R
H7B H 0.3911 0.9838 0.1966 0.021 Uiso 1 1 calc R
C8 C 0.41251(17) 0.80722(16) 0.20715(6) 0.0216(4) Uani 1 1 d .
H8A H 0.3322 0.7749 0.2067 0.026 Uiso 1 1 calc R
H8B H 0.4422 0.8067 0.1743 0.026 Uiso 1 1 calc R
C9 C 0.49020(18) 0.72761(16) 0.23701(6) 0.0250(4) Uani 1 1 d .
H9A H 0.5715 0.7331 0.2251 0.030 Uiso 1 1 calc R
H9B H 0.4638 0.6468 0.2323 0.030 Uiso 1 1 calc R
C10 C 0.49122(16) 0.75302(16) 0.29017(6) 0.0204(4) Uani 1 1 d .
H10A H 0.5438 0.8196 0.2960 0.025 Uiso 1 1 calc R
H10B H 0.5248 0.6853 0.3067 0.025 Uiso 1 1 calc R
C11 C 0.37108(15) 0.78006(14) 0.31192(6) 0.0169(3) Uani 1 1 d .
H11A H 0.3711 0.7537 0.3452 0.020 Uiso 1 1 calc R
H11B H 0.3107 0.7350 0.2949 0.020 Uiso 1 1 calc R
C12 C 0.08081(14) 1.00588(14) 0.43947(6) 0.0144(3) Uani 1 1 d .
C13 C 0.12159(15) 1.08578(15) 0.47233(6) 0.0177(4) Uani 1 1 d .
H13 H 0.1911 1.0707 0.4897 0.021 Uiso 1 1 calc R
C14 C 0.05999(15) 1.18742(15) 0.47951(6) 0.0196(4) Uani 1 1 d .
H14 H 0.0866 1.2435 0.5016 0.023 Uiso 1 1 calc R
C15 C -0.04086(16) 1.20523(15) 0.45385(6) 0.0177(4) Uani 1 1 d .
C16 C -0.08297(16) 1.12724(16) 0.42085(6) 0.0196(4) Uani 1 1 d .
H16 H -0.1526 1.1429 0.4036 0.024 Uiso 1 1 calc R
C17 C -0.02095(16) 1.02594(16) 0.41363(6) 0.0191(4) Uani 1 1 d .
H17 H -0.0475 0.9706 0.3913 0.023 Uiso 1 1 calc R

loop_
_atom_site_aniso_label
_atom_site_aniso_U_11
_atom_site_aniso_U_22
_atom_site_aniso_U_33
_atom_site_aniso_U_23
_atom_site_aniso_U_13
_atom_site_aniso_U_12
Cl1 0.0129(2) 0.0317(3) 0.0231(2) -0.00332(18) 0.00316(16) -0.00226(17)
S1 0.0138(2) 0.0143(2) 0.0169(2) 0.00077(15) 0.00396(15) 0.00013(15)
O1 0.0143(6) 0.0152(6) 0.0131(6) -0.0003(4) -0.0003(5) -0.0019(5)
O2 0.0180(6) 0.0158(6) 0.0286(7) -0.0028(5) 0.0045(5) -0.0034(5)
O3 0.0178(6) 0.0228(6) 0.0197(6) 0.0062(5) 0.0044(5) 0.0033(5)
O4 0.0307(8) 0.0325(8) 0.0293(8) 0.0065(6) 0.0070(6) 0.0158(6)
O5 0.0375(8) 0.0182(7) 0.0397(8) -0.0070(6) 0.0135(7) 0.0002(6)
N1 0.0118(7) 0.0185(7) 0.0137(7) -0.0013(5) 0.0030(5) -0.0015(6)
N2 0.0273(9) 0.0181(8) 0.0239(8) 0.0045(6) 0.0132(7) 0.0042(7)
C1 0.0131(8) 0.0197(8) 0.0165(8) -0.0024(7) 0.0040(6) -0.0018(7)
C2 0.0142(8) 0.0156(8) 0.0133(8) 0.0005(6) 0.0000(6) 0.0002(6)
C3 0.0145(8) 0.0166(8) 0.0149(8) -0.0022(6) 0.0024(6) -0.0030(6)
C4 0.0139(8) 0.0182(8) 0.0155(8) -0.0008(6) -0.0006(6) -0.0001(7)
C5 0.0135(8) 0.0138(8) 0.0150(8) -0.0012(6) 0.0001(6) -0.0011(6)
C6 0.0174(8) 0.0164(8) 0.0150(8) -0.0003(6) -0.0010(7) 0.0005(7)
C7 0.0183(8) 0.0177(8) 0.0153(8) 0.0002(6) 0.0002(7) -0.0001(7)
C8 0.0271(10) 0.0214(9) 0.0164(8) -0.0039(7) 0.0027(7) -0.0002(7)
C9 0.0315(10) 0.0209(9) 0.0227(9) -0.0049(7) 0.0059(8) 0.0060(8)
C10 0.0237(9) 0.0169(8) 0.0206(9) -0.0010(7) -0.0003(7) 0.0066(7)
C11 0.0220(9) 0.0132(8) 0.0154(8) -0.0007(6) 0.0011(7) -0.0008(7)
C12 0.0143(8) 0.0143(8) 0.0147(8) -0.0002(6) 0.0049(6) -0.0001(6)
C13 0.0129(8) 0.0213(9) 0.0188(8) -0.0022(7) 0.0017(7) -0.0034(7)
C14 0.0187(9) 0.0181(9) 0.0219(9) -0.0049(7) 0.0057(7) -0.0062(7)
C15 0.0190(8) 0.0149(8) 0.0192(8) 0.0023(7) 0.0080(7) 0.0006(7)
C16 0.0172(8) 0.0232(9) 0.0185(8) 0.0003(7) 0.0001(7) 0.0036(7)
C17 0.0185(9) 0.0215(9) 0.0174(8) -0.0038(7) -0.0004(7) -0.0002(7)

loop_
_atom_type_symbol
_atom_type_description
_atom_type_scat_dispersion_real
_atom_type_scat_dispersion_imag
_atom_type_scat_source
C C 0.0033 0.0016 'International Tables Vol C Tables 4.2.6.8 and 6.1.1.4'
H H 0.0000 0.0000 'International Tables Vol C Tables 4.2.6.8 and 6.1.1.4'
N N 0.0061 0.0033 'International Tables Vol C Tables 4.2.6.8 and 6.1.1.4'
O O 0.0106 0.0060 'International Tables Vol C Tables 4.2.6.8 and 6.1.1.4'
S S 0.1246 0.1234 'International Tables Vol C Tables 4.2.6.8 and 6.1.1.4'
Cl Cl 0.1484 0.1585 'International Tables Vol C Tables 4.2.6.8 and 6.1.1.4'

loop_
_geom_angle_atom_site_label_1
_geom_angle_atom_site_label_2
_geom_angle_atom_site_label_3
_geom_angle
O3 S1 O2 120.45(8)
O3 S1 N1 106.68(7)
O2 S1 N1 107.04(7)
O3 S1 C12 107.58(8)
O2 S1 C12 107.85(8)
N1 S1 C12 106.47(8)
C2 O1 C5 114.99(12)
C3 N1 C4 112.81(13)
C3 N1 S1 117.63(11)
C4 N1 S1 118.52(11)
O4 N2 O5 123.85(16)
O4 N2 C15 118.11(16)
O5 N2 C15 118.04(16)
C2 C1 Cl1 110.02(12)
O1 C2 C1 107.02(13)
O1 C2 C3 110.50(13)
C1 C2 C3 110.11(13)
N1 C3 C2 106.90(13)
N1 C4 C5 108.66(13)
O1 C5 C6 103.78(13)
O1 C5 C4 108.09(13)
C6 C5 C4 108.96(13)
O1 C5 C11 111.67(13)
C6 C5 C11 113.77(14)
C4 C5 C11 110.26(14)
C5 C6 C7 115.79(14)
C6 C7 C8 113.56(15)
C9 C8 C7 115.13(15)
C8 C9 C10 115.55(15)
C9 C10 C11 115.22(15)
C10 C11 C5 114.60(14)
C13 C12 C17 121.35(16)
C13 C12 S1 118.93(13)
C17 C12 S1 119.70(13)
C14 C13 C12 119.44(16)
C15 C14 C13 118.30(16)
C14 C15 C16 123.32(16)
C14 C15 N2 118.76(16)
C16 C15 N2 117.90(16)
C17 C16 C15 118.23(17)
C16 C17 C12 119.35(16)

loop_
_geom_bond_atom_site_label_1
_geom_bond_atom_site_label_2
_geom_bond_distance
Cl1 C1 1.7908(17)
S1 O3 1.4297(13)
S1 O2 1.4310(13)
S1 N1 1.6303(14)
S1 C12 1.7698(17)
O1 C2 1.4229(19)
O1 C5 1.4458(19)
O4 N2 1.226(2)
O5 N2 1.229(2)
N1 C3 1.473(2)
N1 C4 1.474(2)
N2 C15 1.477(2)
C1 C2 1.512(2)
C2 C3 1.523(2)
C4 C5 1.529(2)
C5 C6 1.527(2)
C5 C11 1.539(2)
C6 C7 1.533(2)
C7 C8 1.534(2)
C8 C9 1.532(3)
C9 C10 1.535(3)
C10 C11 1.535(2)
C12 C13 1.391(2)
C12 C17 1.392(2)
C13 C14 1.384(3)
C14 C15 1.377(3)
C15 C16 1.385(3)
C16 C17 1.383(2)
